data_2008128
loop_
_publ_author_name
'Bhattacharyya, Kinkini'
'Mazumdar, Sunil Kumar'
'Bocelli, Gabriele'
'Cantoni, Andrea'
'Ray, Anil B'
'Neogi, Partha'
'Mazumdar, Gauri'

_publ_section_title
;
 Flemiculosin, a novel chalcone
;
_journal_issue 2
_journal_name_full 'Acta Crystallographica Section C'
_journal_page_first 215
_journal_page_last 217
_journal_paper_doi 10.1107/S0108270198011421
_journal_volume 55
_journal_year 1999
_chemical_formula_moiety 'C25 H24 O4'
_chemical_formula_sum 'C25 H24 O4'
_chemical_formula_weight 388.44
_chemical_melting_point 371.15
_chemical_name_common Flemiculosin
_chemical_name_systematic
;
 6-cinnamoyl-5-hydroxy-2,2,8,8-tetramethyl-2H,8H-benzo[1,2-b:3,4-b']dipyran
;
_space_group_IT_number 14
_symmetry_cell_setting monoclinic
_symmetry_space_group_name_Hall '-P 2ybc'
_symmetry_space_group_name_H-M 'P 1 21/c 1'
_audit_creation_method SHELXL
_cell_angle_alpha 90.00
_cell_angle_beta 103.77(2)
_cell_angle_gamma 90.00
_cell_formula_units_Z 4
_cell_length_a 12.316(2)
_cell_length_b 9.606(2)
_cell_length_c 18.296(3)
_cell_measurement_reflns_used 35
_cell_measurement_temperature 293(2)
_cell_measurement_theta_max 15
_cell_measurement_theta_min 10
_cell_volume 2102.3(7)
_computing_cell_refinement 'Local Program'
_computing_data_collection 'Local Program (Belletti et al., 1993)'
_computing_data_reduction 'Local Program'
_computing_molecular_graphics 'ZORTEP (Zsolnai & Huttner, 1994)'
_computing_publication_material SHELXL93
_computing_structure_refinement 'SHELXL93 (Sheldrick, 1993)'
_computing_structure_solution 'SHELXS86 (Sheldrick, 1990)'
_diffrn_ambient_temperature 293(2)
_diffrn_measurement_device 'Siemens AED Single Crystal'
_diffrn_measurement_method \w-2\q
_diffrn_radiation_monochromator graphite
_diffrn_radiation_source 'fine-focus sealed tube'
_diffrn_radiation_type CuK\a
_diffrn_radiation_wavelength 1.54178
_diffrn_reflns_av_R_equivalents 0.0326
_diffrn_reflns_av_sigmaI/netI 0.0159
_diffrn_reflns_limit_h_max 14
_diffrn_reflns_limit_h_min -15
_diffrn_reflns_limit_k_max 11
_diffrn_reflns_limit_k_min 0
_diffrn_reflns_limit_l_max 22
_diffrn_reflns_limit_l_min 0
_diffrn_reflns_number 4104
_diffrn_reflns_theta_max 70.02
_diffrn_reflns_theta_min 3.69
_diffrn_standards_decay_% 0
_diffrn_standards_interval_count 100
_diffrn_standards_number 1
_exptl_absorpt_coefficient_mu 0.662
_exptl_absorpt_correction_T_max 0.936
_exptl_absorpt_correction_T_min 0.758
_exptl_absorpt_correction_type psi-scan
_exptl_absorpt_process_details 'North et al., 1968'
_exptl_crystal_colour Red
_exptl_crystal_density_diffrn 1.227
_exptl_crystal_density_meas ?
_exptl_crystal_density_method none
_exptl_crystal_description Tablet
_exptl_crystal_F_000 824
_exptl_crystal_size_max 0.25
_exptl_crystal_size_mid 0.22
_exptl_crystal_size_min 0.10
_refine_diff_density_max 0.18
_refine_diff_density_min -0.24
_refine_ls_extinction_coef 0.0051(7)
_refine_ls_extinction_method 'SHELXL93 (Sheldrick, 1993)'
_refine_ls_goodness_of_fit_all 1.003
_refine_ls_goodness_of_fit_obs 1.103
_refine_ls_hydrogen_treatment 'H atoms: see text'
_refine_ls_matrix_type full
_refine_ls_number_parameters 268
_refine_ls_number_reflns 3950
_refine_ls_number_restraints 0
_refine_ls_restrained_S_all 1.183
_refine_ls_restrained_S_obs 1.103
_refine_ls_R_factor_all 0.0814
_refine_ls_R_factor_obs 0.0583
_refine_ls_shift/esd_max -0.04
_refine_ls_shift/esd_mean 0.005
_refine_ls_structure_factor_coef Fsqd
_refine_ls_weighting_details 'w = 1/[\s^2^(Fo^2^)+(0.1226P)^2^+0.3428P] where P=(Fo^2^+2Fc^2^)/3'
_refine_ls_weighting_scheme calc
_refine_ls_wR_factor_all 0.2302
_refine_ls_wR_factor_obs 0.1838
_reflns_number_observed 2951
_reflns_number_total 3983
_reflns_observed_criterion >2sigma(I)
_cod_data_source_file bm1267.cif
_cod_data_source_block shelxl
_cod_depositor_comments
;
The following automatic conversions were performed:
'_symmetry_cell_setting' value 'Monoclinic' changed to 'monoclinic'
according to '/home/saulius/struct/CIF-dictionaries/cif_core.dic'
dictionary named 'cif_core.dic' version 2.4.1 from 2010-06-29.

Automatic conversion script
Id: cif_fix_enum 1527 2010-12-29 10:47:43Z saulius 

The following automatic conversions were performed:

'_chemical_melting_point' value '98\%' was changed to '371.15' - it
was converted from degrees Celsius(C) to Kelvins(K).

Automatic conversion script
Id: cif_fix_values 1646 2011-03-28 12:23:43Z adriana 

The following automatic conversions were performed:

'_chemical_melting_point' value '98\%' was changed to '371.15' - it
was converted from degrees Celsius(C) to Kelvins(K).

Automatic conversion script
Id: cif_fix_values 1715 2011-07-08 13:25:40Z adriana 

The following automatic conversions were performed:

'_exptl_crystal_density_meas' value 'not measured' was changed to '?'
- the value is perceived as not measured.

Automatic conversion script
Id: cif_fix_values 3008 2015-01-20 13:52:24Z robertas 

The following automatic conversions were performed:

'_refine_ls_weighting_scheme' value 'calc w =
1/[\s^2^(Fo^2^)+(0.1226P)^2^+0.3428P] where P=(Fo^2^+2Fc^2^)/3' was
changed to 'calc'. New tag '_refine_ls_weighting_details' was
created. The value of the new tag was set to 'w =
1/[\s^2^(Fo^2^)+(0.1226P)^2^+0.3428P] where P=(Fo^2^+2Fc^2^)/3'.

Automatic conversion script
Id: cif_fix_values 3143 2015-03-26 13:38:13Z robertas 
;
_cod_original_sg_symbol_H-M 'P 21/c'
_cod_database_code 2008128
_cod_database_fobs_code 2008128

loop_
_symmetry_equiv_pos_as_xyz
'x, y, z'
'-x, y+1/2, -z+1/2'
'-x, -y, -z'
'x, -y-1/2, z-1/2'

loop_
_atom_site_aniso_label
_atom_site_aniso_U_11
_atom_site_aniso_U_22
_atom_site_aniso_U_33
_atom_site_aniso_U_12
_atom_site_aniso_U_13
_atom_site_aniso_U_23
O1 0.0542(8) 0.155(2) 0.0906(11) 0.0035(9) 0.0256(7) -0.0156(11)
C2 0.0556(11) 0.0789(14) 0.099(2) 0.0043(10) 0.0333(10) 0.0131(11)
C3 0.0507(10) 0.101(2) 0.108(2) 0.0008(11) 0.0268(11) 0.0177(14)
C4 0.0474(10) 0.0846(15) 0.100(2) -0.0057(9) 0.0164(10) 0.0103(12)
C5 0.0494(9) 0.0583(11) 0.0878(13) -0.0094(8) 0.0104(9) -0.0035(9)
C6 0.0502(9) 0.0524(9) 0.0823(12) -0.0062(7) 0.0161(8) -0.0070(9)
O7 0.0444(6) 0.0592(8) 0.0874(9) -0.0021(5) 0.0148(6) -0.0120(6)
C8 0.0419(8) 0.0570(10) 0.0854(13) -0.0020(7) 0.0071(8) -0.0056(9)
C9 0.0549(10) 0.0734(12) 0.0773(13) -0.0003(9) 0.0056(9) -0.0046(10)
C10 0.0601(11) 0.0767(13) 0.0731(12) 0.0024(9) 0.0154(9) 0.0005(10)
C11 0.0607(11) 0.0676(12) 0.0913(14) -0.0091(9) 0.0167(10) -0.0163(11)
C12 0.0626(11) 0.0735(13) 0.0810(13) -0.0102(9) 0.0207(9) -0.0139(10)
C13 0.0647(11) 0.0606(11) 0.0815(13) -0.0032(9) 0.0165(9) -0.0088(9)
C14 0.0595(10) 0.0606(11) 0.0729(11) 0.0061(8) 0.0140(8) 0.0023(9)
C15 0.0643(11) 0.0715(13) 0.0876(14) 0.0003(10) 0.0174(10) -0.0035(11)
C16 0.0656(12) 0.092(2) 0.107(2) -0.0113(12) 0.0150(12) 0.0051(14)
C17 0.0618(13) 0.124(2) 0.106(2) 0.0097(14) 0.0287(12) 0.012(2)
C18 0.080(2) 0.103(2) 0.111(2) 0.0189(14) 0.0382(14) -0.003(2)
C19 0.0750(13) 0.0733(14) 0.0916(15) 0.0071(10) 0.0246(11) -0.0076(11)
C20 0.0451(10) 0.0820(15) 0.109(2) 0.0034(9) 0.0098(10) -0.0072(12)
C21 0.0631(11) 0.0577(11) 0.102(2) -0.0043(9) 0.0157(10) 0.0004(10)
C22 0.089(2) 0.080(2) 0.164(3) 0.0091(14) 0.033(2) 0.017(2)
C23 0.104(2) 0.104(2) 0.115(2) -0.006(2) 0.039(2) 0.028(2)
O24 0.0575(8) 0.1090(13) 0.1027(12) -0.0228(8) 0.0107(8) -0.0291(10)
O25 0.0734(10) 0.136(2) 0.1072(13) -0.0311(10) 0.0234(9) -0.0551(12)
C1' 0.0447(9) 0.0597(10) 0.0879(13) -0.0050(8) 0.0158(9) 0.0080(9)
C2' 0.0504(9) 0.0639(11) 0.0828(12) 0.0024(8) 0.0210(8) 0.0064(9)
C3' 0.0488(9) 0.0546(10) 0.0799(12) 0.0005(7) 0.0124(8) 0.0023(9)
C4' 0.0426(8) 0.0451(9) 0.0825(12) -0.0012(7) 0.0136(8) 0.0000(8)

loop_
_atom_site_label
_atom_site_fract_x
_atom_site_fract_y
_atom_site_fract_z
_atom_site_U_iso_or_equiv
_atom_site_thermal_displace_type
_atom_site_calc_flag
_atom_site_refinement_flags
_atom_site_occupancy
_atom_site_disorder_group
_atom_site_type_symbol
O1 0.26655(13) 0.2164(2) 0.54350(10) 0.0987(6) Uani d . 1 . O
C2 0.1479(2) 0.2244(2) 0.54424(14) 0.0753(6) Uani d . 1 . C
C3 0.0749(2) 0.1608(3) 0.4747(2) 0.0852(7) Uani d . 1 . C
H3 -0.0007(2) 0.1492(3) 0.4731(2) 0.102 Uiso calc R 1 . H
C4 0.1110(2) 0.1204(3) 0.41591(14) 0.0775(6) Uani d . 1 . C
H4 0.0612(2) 0.0831(3) 0.37416(14) 0.093 Uiso calc R 1 . H
C5 0.2730(2) 0.0942(2) 0.35626(12) 0.0662(5) Uani d . 1 . C
C6 0.38941(15) 0.1087(2) 0.35788(12) 0.0616(5) Uani d . 1 . C
O7 0.57083(9) 0.16338(14) 0.43241(8) 0.0638(4) Uani d . 1 . O
C8 0.63599(14) 0.2634(2) 0.48637(12) 0.0628(5) Uani d . 1 . C
C9 0.6023(2) 0.2514(2) 0.55945(12) 0.0702(5) Uani d . 1 . C
H9 0.6551(2) 0.2636(2) 0.60467(12) 0.084 Uiso calc R 1 . H
C10 0.4969(2) 0.2234(2) 0.55956(12) 0.0700(5) Uani d . 1 . C
H10 0.4738(2) 0.2233(2) 0.60441(12) 0.084 Uiso calc R 1 . H
C11 0.4286(2) 0.0686(2) 0.29141(13) 0.0734(6) Uani d . 1 . C
C12 0.5410(2) 0.1063(2) 0.28261(12) 0.0717(6) Uani d . 1 . C
H12 0.5768(2) 0.1834(2) 0.30828(12) 0.086 Uiso calc R 1 . H
C13 0.5921(2) 0.0342(2) 0.23955(12) 0.0691(5) Uani d . 1 . C
H13 0.5528(2) -0.0404(2) 0.21347(12) 0.083 Uiso calc R 1 . H
C14 0.7043(2) 0.0591(2) 0.22840(11) 0.0646(5) Uani d . 1 . C
C15 0.7668(2) 0.1756(2) 0.25728(13) 0.0746(6) Uani d . 1 . C
H15 0.7372(2) 0.2414(2) 0.28444(13) 0.089 Uiso calc R 1 . H
C16 0.8730(2) 0.1942(3) 0.2457(2) 0.0891(7) Uani d . 1 . C
H16 0.9140(2) 0.2730(3) 0.2646(2) 0.107 Uiso calc R 1 . H
C17 0.9183(2) 0.0966(3) 0.2064(2) 0.0959(8) Uani d . 1 . C
H17 0.9904(2) 0.1082(3) 0.1999(2) 0.115 Uiso calc R 1 . H
C18 0.8568(2) -0.0174(3) 0.1771(2) 0.0957(8) Uani d . 1 . C
H18 0.8869(2) -0.0830(3) 0.1501(2) 0.115 Uiso calc R 1 . H
C19 0.7508(2) -0.0355(3) 0.18728(14) 0.0792(6) Uani d . 1 . C
H19 0.7093(2) -0.1127(3) 0.16621(14) 0.095 Uiso calc R 1 . H
C20 0.7572(2) 0.2214(3) 0.4924(2) 0.0802(6) Uani d . 1 . C
H201 0.7737(5) 0.2288(19) 0.4438(3) 0.120 Uiso calc R 1 . H
H202 0.7683(4) 0.1271(7) 0.5099(10) 0.120 Uiso calc R 1 . H
H203 0.8058(2) 0.2819(13) 0.5272(8) 0.120 Uiso calc R 1 . H
C21 0.6127(2) 0.4082(2) 0.45328(14) 0.0749(6) Uani d . 1 . C
H211 0.6359(13) 0.4134(5) 0.4069(5) 0.112 Uiso calc R 1 . H
H212 0.6533(11) 0.4755(3) 0.4881(4) 0.112 Uiso calc R 1 . H
H213 0.5341(3) 0.4273(7) 0.4440(9) 0.112 Uiso calc R 1 . H
C22 0.1238(3) 0.3782(3) 0.5494(2) 0.1108(10) Uani d . 1 . C
H221 0.136(2) 0.4251(5) 0.5056(7) 0.166 Uiso calc R 1 . H
H222 0.1728(14) 0.4166(6) 0.5936(7) 0.166 Uiso calc R 1 . H
H223 0.0476(7) 0.3906(3) 0.5524(15) 0.166 Uiso calc R 1 . H
C23 0.1390(3) 0.1492(3) 0.6146(2) 0.1057(9) Uani d . 1 . C
H231 0.1888(16) 0.1911(17) 0.6574(2) 0.159 Uiso calc R 1 . H
H232 0.159(2) 0.0532(7) 0.6112(6) 0.159 Uiso calc R 1 . H
H233 0.0636(6) 0.155(2) 0.6203(8) 0.159 Uiso calc R 1 . H
O24 0.20149(12) 0.0444(2) 0.29456(10) 0.0911(6) Uani d . 1 . O
H24 0.2361(4) 0.023(4) 0.2631(9) 0.137 Uiso calc R 1 . H
O25 0.36520(14) 0.0038(2) 0.23918(11) 0.1051(6) Uani d . 1 . O
C1' 0.22941(14) 0.1341(2) 0.41615(12) 0.0641(5) Uani d . 1 . C
C2' 0.3023(2) 0.1821(2) 0.48189(12) 0.0648(5) Uani d . 1 . C
C3' 0.41804(15) 0.1929(2) 0.48892(11) 0.0616(5) Uani d . 1 . C
C4' 0.45870(14) 0.1584(2) 0.42654(11) 0.0569(4) Uani d . 1 . C

loop_
_atom_type_symbol
_atom_type_description
_atom_type_scat_dispersion_real
_atom_type_scat_dispersion_imag
_atom_type_scat_source
O O 0.0492 0.0322 'International Tables Vol C Tables 4.2.6.8 and 6.1.1.4'
C C 0.0181 0.0091 'International Tables Vol C Tables 4.2.6.8 and 6.1.1.4'
H H 0.0000 0.0000 'International Tables Vol C Tables 4.2.6.8 and 6.1.1.4'

loop_
_geom_angle_atom_site_label_1
_geom_angle_atom_site_label_2
_geom_angle_atom_site_label_3
_geom_angle
_geom_angle_publ_flag
C2' O1 C2 123.1(2) ?
O1 C2 C23 105.0(2) ?
O1 C2 C3 111.6(2) yes
C23 C2 C3 112.3(2) ?
O1 C2 C22 105.2(2) ?
C23 C2 C22 111.1(2) yes
C3 C2 C22 111.3(2) ?
C4 C3 C2 124.1(2) ?
C4 C3 H3 117.94(14) ?
C2 C3 H3 117.94(12) ?
C3 C4 C1' 120.1(2) ?
C3 C4 H4 119.95(14) ?
C1' C4 H4 119.95(13) ?
O24 C5 C1' 117.6(2) yes
O24 C5 C6 120.3(2) yes
C1' C5 C6 122.1(2) ?
C4' C6 C5 116.0(2) ?
C4' C6 C11 125.1(2) ?
C5 C6 C11 118.9(2) ?
C4' O7 C8 117.22(13) yes
O7 C8 C9 109.0(2) ?
O7 C8 C21 108.1(2) ?
C9 C8 C21 111.2(2) ?
O7 C8 C20 104.1(2) ?
C9 C8 C20 113.0(2) ?
C21 C8 C20 111.1(2) yes
C10 C9 C8 119.8(2) ?
C10 C9 H9 120.10(13) ?
C8 C9 H9 120.10(10) ?
C9 C10 C3' 119.2(2) ?
C9 C10 H10 120.40(13) ?
C3' C10 H10 120.40(11) ?
O25 C11 C6 119.9(2) yes
O25 C11 C12 118.1(2) yes
C6 C11 C12 122.0(2) yes
C13 C12 C11 122.0(2) yes
C13 C12 H12 118.98(13) ?
C11 C12 H12 118.98(12) ?
C12 C13 C14 126.8(2) yes
C12 C13 H13 116.58(13) ?
C14 C13 H13 116.59(11) ?
C19 C14 C15 118.1(2) ?
C19 C14 C13 119.6(2) yes
C15 C14 C13 122.3(2) yes
C16 C15 C14 120.2(2) ?
C16 C15 H15 119.9(2) ?
C14 C15 H15 119.89(12) ?
C17 C16 C15 120.4(2) ?
C17 C16 H16 119.8(2) ?
C15 C16 H16 119.8(2) ?
C18 C17 C16 119.7(2) ?
C18 C17 H17 120.18(15) ?
C16 C17 H17 120.2(2) ?
C17 C18 C19 120.3(2) ?
C17 C18 H18 119.85(15) ?
C19 C18 H18 119.8(2) ?
C18 C19 C14 121.3(2) ?
C18 C19 H19 119.4(2) ?
C14 C19 H19 119.38(13) ?
C8 C20 H201 109.47(13) ?
C8 C20 H202 109.47(12) ?
H201 C20 H202 109.5 ?
C8 C20 H203 109.47(11) ?
H201 C20 H203 109.5 ?
H202 C20 H203 109.5 ?
C8 C21 H211 109.47(12) ?
C8 C21 H212 109.47(11) ?
H211 C21 H212 109.5 ?
C8 C21 H213 109.47(10) ?
H211 C21 H213 109.5 ?
H212 C21 H213 109.5 ?
C2 C22 H221 109.5(2) ?
C2 C22 H222 109.5(2) ?
H221 C22 H222 109.5 ?
C2 C22 H223 109.47(14) ?
H221 C22 H223 109.5 ?
H222 C22 H223 109.5 ?
C2 C23 H231 109.5(2) ?
C2 C23 H232 109.5(2) ?
H231 C23 H232 109.5 ?
C2 C23 H233 109.47(14) ?
H231 C23 H233 109.5 ?
H232 C23 H233 109.5 ?
C5 O24 H24 109.47(11) ?
C5 C1' C2' 118.8(2) ?
C5 C1' C4 123.2(2) ?
C2' C1' C4 117.9(2) ?
O1 C2' C1' 122.1(2) ?
O1 C2' C3' 115.6(2) ?
C1' C2' C3' 122.3(2) ?
C4' C3' C2' 117.6(2) ?
C4' C3' C10 118.9(2) ?
C2' C3' C10 123.1(2) ?
O7 C4' C3' 118.9(2) ?
O7 C4' C6 117.8(2) ?
C3' C4' C6 123.2(2) ?

loop_
_geom_bond_atom_site_label_1
_geom_bond_atom_site_label_2
_geom_bond_site_symmetry_2
_geom_bond_distance
_geom_bond_publ_flag
O1 C2' . 1.345(3) yes
O1 C2 . 1.466(2) yes
C2 C23 . 1.503(3) yes
C2 C3 . 1.503(4) ?
C2 C22 . 1.515(4) yes
C3 C4 . 1.317(4) ?
C3 H3 . 0.93 ?
C4 C1' . 1.463(2) ?
C4 H4 . 0.93 ?
C5 O24 . 1.344(2) yes
C5 C1' . 1.384(3) ?
C5 C6 . 1.434(2) ?
C6 C4' . 1.422(3) ?
C6 C11 . 1.463(3) yes
O7 C4' . 1.360(2) yes
O7 C8 . 1.471(2) yes
C8 C9 . 1.496(3) ?
C8 C21 . 1.517(3) yes
C8 C20 . 1.525(3) yes
C9 C10 . 1.326(3) ?
C9 H9 . 0.93 ?
C10 C3' . 1.450(3) ?
C10 H10 . 0.93 ?
C11 O25 . 1.247(3) yes
C11 C12 . 1.476(3) yes
C12 C13 . 1.317(3) yes
C12 H12 . 0.93 ?
C13 C14 . 1.464(3) yes
C13 H13 . 0.93 ?
C14 C19 . 1.387(3) ?
C14 C15 . 1.390(3) ?
C15 C16 . 1.385(3) ?
C15 H15 . 0.93 ?
C16 C17 . 1.378(4) ?
C16 H16 . 0.93 ?
C17 C18 . 1.366(4) ?
C17 H17 . 0.93 ?
C18 C19 . 1.374(3) ?
C18 H18 . 0.93 ?
C19 H19 . 0.93 ?
C20 H201 . 0.96 ?
C20 H202 . 0.96 ?
C20 H203 . 0.96 ?
C21 H211 . 0.96 ?
C21 H212 . 0.96 ?
C21 H213 . 0.96 ?
C22 H221 . 0.96 ?
C22 H222 . 0.96 ?
C22 H223 . 0.96 ?
C23 H231 . 0.96 ?
C23 H232 . 0.96 ?
C23 H233 . 0.96 ?
O24 H24 . 0.82 ?
C1' C2' . 1.397(3) ?
C2' C3' . 1.404(3) ?
C3' C4' . 1.391(3) ?

loop_
_geom_torsion_atom_site_label_1
_geom_torsion_atom_site_label_2
_geom_torsion_atom_site_label_3
_geom_torsion_atom_site_label_4
_geom_torsion
_geom_torsion_publ_flag
C2' O1 C2 C23 134.2(3) yes
C2' O1 C2 C3 12.3(3) ?
C2' O1 C2 C22 -108.5(3) yes
O1 C2 C3 C4 -8.7(3) ?
C23 C2 C3 C4 -126.3(3) ?
C22 C2 C3 C4 108.5(3) yes
C2 C3 C4 C1' 1.1(4) ?
O24 C5 C6 C4' -178.2(2) ?
C1' C5 C6 C4' 3.9(3) ?
O24 C5 C6 C11 0.0(3) ?
C1' C5 C6 C11 -178.0(2) ?
C4' O7 C8 C9 46.9(2) ?
C4' O7 C8 C21 -74.0(2) ?
C4' O7 C8 C20 167.8(2) yes
O7 C8 C9 C10 -35.1(3) ?
C21 C8 C9 C10 84.0(2) yes
C20 C8 C9 C10 -150.3(2) ?
C8 C9 C10 C3' 5.3(3) ?
C4' C6 C11 O25 167.4(2) yes
C5 C6 C11 O25 -10.6(3) yes
C4' C6 C11 C12 -14.6(3) yes
C5 C6 C11 C12 167.4(2) yes
O25 C11 C12 C13 -26.4(4) yes
C6 C11 C12 C13 155.6(2) ?
C11 C12 C13 C14 -178.0(2) yes
C12 C13 C14 C19 173.2(2) yes
C12 C13 C14 C15 -7.3(4) yes
C19 C14 C15 C16 -0.9(3) ?
C13 C14 C15 C16 179.5(2) ?
C14 C15 C16 C17 -0.9(4) ?
C15 C16 C17 C18 1.6(4) ?
C16 C17 C18 C19 -0.6(4) ?
C17 C18 C19 C14 -1.2(4) ?
C15 C14 C19 C18 1.9(3) ?
C13 C14 C19 C18 -178.5(2) ?
O24 C5 C1' C2' 178.0(2) yes
C6 C5 C1' C2' -4.0(3) ?
O24 C5 C1' C4 1.9(3) ?
C6 C5 C1' C4 180.0(2) ?
C3 C4 C1' C5 -179.8(2) ?
C3 C4 C1' C2' 4.1(3) ?
C2 O1 C2' C1' -8.3(3) ?
C2 O1 C2' C3' 173.9(2) ?
C5 C1' C2' O1 -176.8(2) ?
C4 C1' C2' O1 -0.6(3) ?
C5 C1' C2' C3' 0.8(3) yes
C4 C1' C2' C3' 177.1(2) ?
O1 C2' C3' C4' 180.0(2) ?
C1' C2' C3' C4' 2.2(3) ?
O1 C2' C3' C10 6.8(3) ?
C1' C2' C3' C10 -171.0(2) ?
C9 C10 C3' C4' 16.5(3) ?
C9 C10 C3' C2' -170.4(2) ?
C8 O7 C4' C3' -28.8(2) ?
C8 O7 C4' C6 155.4(2) ?
C2' C3' C4' O7 -177.9(2) ?
C10 C3' C4' O7 -4.4(3) ?
C2' C3' C4' C6 -2.2(3) ?
C10 C3' C4' C6 171.3(2) ?
C5 C6 C4' O7 175.0(2) ?
C11 C6 C4' O7 -3.1(3) ?
C5 C6 C4' C3' -0.7(3) ?
C11 C6 C4' C3' -178.7(2) ?

loop_
_cod_related_entry_id
_cod_related_entry_database
_cod_related_entry_code
1 ChemSpider 30652220
